data_7709965
loop_
_publ_author_name
'Jia, Xiaodi'
'Zheng, Yongshen'
'Cheng, Puxin'
'Han, Xiao'
'Xu, Liang'
'Xu, Jialiang'

_publ_section_title
;
 Methylpiperazine Based 0D Chiral Hybrid Lead Halides for Second Harmonic
 Generation
;
_journal_name_full 'Dalton Transactions'
_journal_paper_doi 10.1039/D2DT00557C
_journal_year 2022
_chemical_absolute_configuration rm
_chemical_formula_moiety 'I3 Pb0.5, C5 H14 N2'
_chemical_formula_sum 'C6 H14 I3 N Pb0.5'
_chemical_formula_weight 584.48
_chemical_name_systematic S-2-I
_space_group_crystal_system orthorhombic
_space_group_IT_number 18
_space_group_name_Hall 'P 2 2ab'
_space_group_name_H-M_alt 'P 21 21 2'
_atom_sites_solution_hydrogens geom
_atom_sites_solution_primary dual
_audit_creation_date 2022-03-25
_audit_creation_method
;
Olex2 1.2
(compiled 2018.05.29 svn.r3508 for OlexSys, GUI svn.r5506)
;
_audit_update_record
;
2022-03-27 deposited with the CCDC.	2022-04-11 downloaded from the CCDC.
;
_cell_angle_alpha 90
_cell_angle_beta 90
_cell_angle_gamma 90
_cell_formula_units_Z 4
_cell_length_a 14.6367(3)
_cell_length_b 10.2416(3)
_cell_length_c 8.7513(2)
_cell_measurement_reflns_used 9600
_cell_measurement_temperature 150.00(10)
_cell_measurement_theta_max 30.8740
_cell_measurement_theta_min 3.9530
_cell_volume 1311.85(6)
_computing_cell_refinement 'CrysAlisPro 1.171.40.84a (Rigaku OD, 2020)'
_computing_data_collection 'CrysAlisPro 1.171.40.84a (Rigaku OD, 2020)'
_computing_data_reduction 'CrysAlisPro 1.171.40.84a (Rigaku OD, 2020)'
_computing_molecular_graphics 'Olex2 (Dolomanov et al., 2009)'
_computing_publication_material 'Olex2 (Dolomanov et al., 2009)'
_computing_structure_refinement 'ShelXL (Sheldrick, 2015)'
_computing_structure_solution 'ShelXT (Sheldrick, 2015)'
_diffrn_ambient_environment N~2~
_diffrn_ambient_temperature 150.00(10)
_diffrn_detector 'Hybrid Pixel Array Detector'
_diffrn_detector_area_resol_mean 10.0000
_diffrn_measured_fraction_theta_full 0.958
_diffrn_measured_fraction_theta_max 0.962
_diffrn_measurement_details
;
List of Runs (angles in degrees, time in seconds):

  # Type    Start    End  Width  t~exp~   \w     \q     \k     \f   Frames
#--------------------------------------------------------------------------
  1  \w     12.00  40.00   0.50    0.50    --   -0.30  32.00  43.00   56
  2  \w    -33.00  29.00   0.50    0.50    --   -0.30 -82.00 -90.00  124
  3  \w    -44.00  24.00   0.50    0.50    --   -0.30 -77.00  30.00  136
  4  \w    -31.00  39.00   0.50    0.50    --   -0.30  77.00 120.00  140
  5  \w     48.00  75.00   0.50    0.50    --   -0.30  32.00  43.00   54
;
_diffrn_measurement_device 'four-circle diffractometer'
_diffrn_measurement_device_type 'XtaLAB AFC12 (RINC): Kappa single'
_diffrn_measurement_method '\w scans'
_diffrn_orient_matrix_type 'CrysAlisPro convention (1999,Acta A55,543-557)'
_diffrn_orient_matrix_UB_11 -0.0158956000
_diffrn_orient_matrix_UB_12 0.0348109000
_diffrn_orient_matrix_UB_13 -0.0648295000
_diffrn_orient_matrix_UB_21 0.0117265000
_diffrn_orient_matrix_UB_22 0.0597834000
_diffrn_orient_matrix_UB_23 0.0359138000
_diffrn_orient_matrix_UB_31 0.0442478000
_diffrn_orient_matrix_UB_32 -0.0032476000
_diffrn_orient_matrix_UB_33 -0.0328294000
_diffrn_radiation_monochromator mirror
_diffrn_radiation_probe x-ray
_diffrn_radiation_type MoK\a
_diffrn_radiation_wavelength 0.71073
_diffrn_reflns_av_R_equivalents 0.0439
_diffrn_reflns_av_unetI/netI 0.0347
_diffrn_reflns_Laue_measured_fraction_full 0.958
_diffrn_reflns_Laue_measured_fraction_max 0.962
_diffrn_reflns_limit_h_max 18
_diffrn_reflns_limit_h_min -19
_diffrn_reflns_limit_k_max 13
_diffrn_reflns_limit_k_min -13
_diffrn_reflns_limit_l_max 11
_diffrn_reflns_limit_l_min -11
_diffrn_reflns_number 11961
_diffrn_reflns_point_group_measured_fraction_full 0.939
_diffrn_reflns_point_group_measured_fraction_max 0.942
_diffrn_reflns_theta_full 25.242
_diffrn_reflns_theta_max 27.489
_diffrn_reflns_theta_min 3.629
_diffrn_source 'Rotating-anode X-ray tube (dual wavelength)'
_diffrn_source_type 'Rigaku (Mo) X-ray DW Source'
_exptl_absorpt_coefficient_mu 13.489
_exptl_absorpt_correction_T_max 1.00000
_exptl_absorpt_correction_T_min 0.37516
_exptl_absorpt_correction_type multi-scan
_exptl_absorpt_process_details
;
CrysAlisPro 1.171.40.84a (Rigaku Oxford Diffraction, 2020)
Empirical absorption correction using spherical harmonics,
implemented in SCALE3 ABSPACK scaling algorithm.
;
_exptl_crystal_colour 'clear light yellow'
_exptl_crystal_colour_lustre clear
_exptl_crystal_colour_modifier light
_exptl_crystal_colour_primary yellow
_exptl_crystal_density_diffrn 2.959
_exptl_crystal_description prism
_exptl_crystal_F_000 1028
_exptl_crystal_size_max 0.5
_exptl_crystal_size_mid 0.1
_exptl_crystal_size_min 0.03
_refine_diff_density_max 1.814
_refine_diff_density_min -1.223
_refine_diff_density_rms 0.137
_refine_ls_abs_structure_details
;
 Flack x determined using 1111 quotients [(I+)-(I-)]/[(I+)+(I-)]
 (Parsons, Flack and Wagner, Acta Cryst. B69 (2013) 249-259).
;
_refine_ls_abs_structure_Flack -0.003(3)
_refine_ls_extinction_method none
_refine_ls_goodness_of_fit_ref 1.012
_refine_ls_hydrogen_treatment constr
_refine_ls_matrix_type full
_refine_ls_number_parameters 97
_refine_ls_number_reflns 2850
_refine_ls_number_restraints 0
_refine_ls_restrained_S_all 1.012
_refine_ls_R_factor_all 0.0188
_refine_ls_R_factor_gt 0.0183
_refine_ls_shift/su_max 0.001
_refine_ls_shift/su_mean 0.000
_refine_ls_structure_factor_coef Fsqd
_refine_ls_weighting_details 'w=1/[\s^2^(Fo^2^)+(0.0103P)^2^] where P=(Fo^2^+2Fc^2^)/3'
_refine_ls_weighting_scheme calc
_refine_ls_wR_factor_gt 0.0398
_refine_ls_wR_factor_ref 0.0400
_reflns_Friedel_coverage 0.693
_reflns_Friedel_fraction_full 0.914
_reflns_Friedel_fraction_max 0.915
_reflns_number_gt 2794
_reflns_number_total 2850
_reflns_threshold_expression 'I > 2\s(I)'
_cod_data_source_file d2dt00557c2.cif
_cod_data_source_block s-2-i
_cod_original_formula_sum 'C6 H14 I3 N Pb0.50'
_cod_database_code 7709965
_shelx_shelxl_version_number 2014/7
_shelx_space_group_comment
;
The symmetry employed for this shelxl refinement is uniquely defined
by the following loop, which should always be used as a source of
symmetry information in preference to the above space-group names.
They are only intended as comments.
;
_shelx_estimated_absorpt_t_max 0.688
_shelx_estimated_absorpt_t_min 0.057
_reflns_odcompleteness_completeness 99.35
_reflns_odcompleteness_iscentric 1
_reflns_odcompleteness_theta 25.07
_olex2_refinement_description
;
1. Fixed Uiso
 At 1.2 times of:
  All C(H) groups, All C(H,H) groups, All N(H,H) groups
 At 1.5 times of:
  All C(H,H,H) groups
2.a Ternary CH refined with riding coordinates:
 C1(H1)
2.b Secondary CH2 refined with riding coordinates:
 N1(H1A,H1B), N2(H2A,H2B), C4(H4A,H4B), C2(H2C,H2D), C3(H3A,H3B)
2.c Idealised Me refined as rotating group:
 C5(H5A,H5B,H5C)
;
_olex2_submission_special_instructions 'No special instructions were received'
_oxdiff_exptl_absorpt_empirical_details
;
Empirical correction (ABSPACK) includes:
- Absorption correction using spherical harmonics
- Frame scaling
;
_oxdiff_exptl_absorpt_empirical_full_max 1.571
_oxdiff_exptl_absorpt_empirical_full_min 0.714

loop_
_space_group_symop_operation_xyz
'x, y, z'
'-x, -y, z'
'-x+1/2, y+1/2, -z'
'x+1/2, -y+1/2, -z'

loop_
_atom_site_label
_atom_site_type_symbol
_atom_site_fract_x
_atom_site_fract_y
_atom_site_fract_z
_atom_site_U_iso_or_equiv
_atom_site_adp_type
_atom_site_occupancy
_atom_site_site_symmetry_order
_atom_site_calc_flag
_atom_site_refinement_flags_posn
_atom_site_refinement_flags_adp
_atom_site_refinement_flags_occupancy
_atom_site_disorder_assembly
_atom_site_disorder_group
Pb1 Pb 0.5000 0.5000 0.68742(4) 0.01547(7) Uani 1 2 d S T P . .
I2 I 0.55622(3) 0.72368(4) 0.93237(5) 0.01841(9) Uani 1 1 d . . . . .
I1 I 0.55393(2) 0.68641(4) 0.40958(5) 0.01740(9) Uani 1 1 d . . . . .
I3 I 0.71160(3) 0.41458(4) 0.73818(5) 0.01951(9) Uani 1 1 d . . . . .
N1 N 0.7089(3) 0.8476(5) 0.6521(6) 0.0157(10) Uani 1 1 d . . . . .
H1A H 0.6681 0.8154 0.7173 0.019 Uiso 1 1 calc R . . . .
H1B H 0.6896 0.8302 0.5579 0.019 Uiso 1 1 calc R . . . .
C1 C 0.7142(4) 0.9945(6) 0.6728(7) 0.0191(11) Uani 1 1 d . . . . .
H1 H 0.7561 1.0308 0.5965 0.023 Uiso 1 1 calc R . . . .
N2 N 0.8401(4) 0.9546(6) 0.8577(7) 0.0244(12) Uani 1 1 d . . . . .
H2A H 0.8593 0.9711 0.9522 0.029 Uiso 1 1 calc R . . . .
H2B H 0.8814 0.9864 0.7931 0.029 Uiso 1 1 calc R . . . .
C4 C 0.7991(4) 0.7807(6) 0.6776(8) 0.0198(12) Uani 1 1 d . . . . .
H4A H 0.8431 0.8107 0.6026 0.024 Uiso 1 1 calc R . . . .
H4B H 0.7919 0.6871 0.6659 0.024 Uiso 1 1 calc R . . . .
C2 C 0.7520(4) 1.0218(7) 0.8323(8) 0.0234(14) Uani 1 1 d . . . . .
H2C H 0.7604 1.1151 0.8449 0.028 Uiso 1 1 calc R . . . .
H2D H 0.7082 0.9927 0.9082 0.028 Uiso 1 1 calc R . . . .
C3 C 0.8331(4) 0.8113(7) 0.8362(9) 0.0241(14) Uani 1 1 d . . . . .
H3A H 0.7913 0.7752 0.9111 0.029 Uiso 1 1 calc R . . . .
H3B H 0.8925 0.7716 0.8515 0.029 Uiso 1 1 calc R . . . .
C5 C 0.6212(4) 1.0515(7) 0.6491(9) 0.0265(15) Uani 1 1 d . . . . .
H5A H 0.6006 1.0322 0.5474 0.040 Uiso 1 1 calc GR . . . .
H5B H 0.6238 1.1444 0.6630 0.040 Uiso 1 1 calc GR . . . .
H5C H 0.5794 1.0144 0.7218 0.040 Uiso 1 1 calc GR . . . .

loop_
_atom_site_aniso_label
_atom_site_aniso_U_11
_atom_site_aniso_U_22
_atom_site_aniso_U_33
_atom_site_aniso_U_23
_atom_site_aniso_U_13
_atom_site_aniso_U_12
Pb1 0.01620(13) 0.01914(15) 0.01108(15) 0.000 0.000 -0.00048(12)
I2 0.02049(18) 0.02004(18) 0.01470(19) -0.00090(15) 0.00222(14) -0.00031(15)
I1 0.01712(17) 0.02096(18) 0.01413(19) 0.00154(15) -0.00108(14) -0.00238(14)
I3 0.02279(19) 0.0224(2) 0.01332(19) 0.00017(16) 0.00195(15) 0.00479(16)
N1 0.015(2) 0.017(2) 0.015(3) -0.0028(19) -0.0031(19) -0.0057(19)
C1 0.025(3) 0.017(3) 0.014(3) -0.002(3) 0.001(2) -0.004(3)
N2 0.031(3) 0.027(3) 0.015(3) 0.001(2) -0.006(2) -0.008(2)
C4 0.020(3) 0.018(3) 0.021(3) 0.000(3) -0.007(3) 0.001(2)
C2 0.029(3) 0.023(3) 0.018(3) -0.001(3) 0.001(3) -0.005(3)
C3 0.021(3) 0.021(3) 0.030(4) 0.006(3) -0.004(3) 0.000(2)
C5 0.028(3) 0.026(3) 0.025(4) 0.001(3) -0.005(3) 0.001(3)

loop_
_atom_type_symbol
_atom_type_description
_atom_type_scat_dispersion_real
_atom_type_scat_dispersion_imag
_atom_type_scat_source
C C 0.0033 0.0016 'International Tables Vol C Tables 4.2.6.8 and 6.1.1.4'
H H 0.0000 0.0000 'International Tables Vol C Tables 4.2.6.8 and 6.1.1.4'
I I -0.4742 1.8119 'International Tables Vol C Tables 4.2.6.8 and 6.1.1.4'
N N 0.0061 0.0033 'International Tables Vol C Tables 4.2.6.8 and 6.1.1.4'
Pb Pb -3.3944 10.1111 'International Tables Vol C Tables 4.2.6.8 and 6.1.1.4'

loop_
_geom_angle_atom_site_label_1
_geom_angle_atom_site_label_2
_geom_angle_atom_site_label_3
_geom_angle
_geom_angle_site_symmetry_1
_geom_angle_site_symmetry_3
_geom_angle_publ_flag
I2 Pb1 I2 97.260(17) . 2_665 ?
I2 Pb1 I3 87.781(11) . 2_665 ?
I2 Pb1 I3 81.835(11) 2_665 2_665 ?
I2 Pb1 I3 87.782(11) 2_665 . ?
I2 Pb1 I3 81.835(11) . . ?
I1 Pb1 I2 91.049(11) 2_665 2_665 ?
I1 Pb1 I2 91.048(11) . . ?
I1 Pb1 I2 171.509(12) 2_665 . ?
I1 Pb1 I2 171.510(12) . 2_665 ?
I1 Pb1 I1 80.705(16) . 2_665 ?
I1 Pb1 I3 91.689(10) . . ?
I1 Pb1 I3 100.307(11) . 2_665 ?
I1 Pb1 I3 100.307(11) 2_665 . ?
I1 Pb1 I3 91.689(11) 2_665 2_665 ?
I3 Pb1 I3 164.282(18) . 2_665 ?
H1A N1 H1B 107.8 . . ?
C1 N1 H1A 109.0 . . ?
C1 N1 H1B 109.0 . . ?
C4 N1 H1A 109.0 . . ?
C4 N1 H1B 109.0 . . ?
C4 N1 C1 112.9(5) . . ?
N1 C1 H1 109.1 . . ?
N1 C1 C2 108.0(5) . . ?
C2 C1 H1 109.1 . . ?
C5 C1 N1 108.9(5) . . ?
C5 C1 H1 109.1 . . ?
C5 C1 C2 112.6(6) . . ?
H2A N2 H2B 107.9 . . ?
C2 N2 H2A 109.1 . . ?
C2 N2 H2B 109.1 . . ?
C2 N2 C3 112.4(5) . . ?
C3 N2 H2A 109.1 . . ?
C3 N2 H2B 109.1 . . ?
N1 C4 H4A 109.8 . . ?
N1 C4 H4B 109.8 . . ?
N1 C4 C3 109.4(5) . . ?
H4A C4 H4B 108.3 . . ?
C3 C4 H4A 109.8 . . ?
C3 C4 H4B 109.8 . . ?
C1 C2 H2C 109.3 . . ?
C1 C2 H2D 109.3 . . ?
N2 C2 C1 111.6(5) . . ?
N2 C2 H2C 109.3 . . ?
N2 C2 H2D 109.3 . . ?
H2C C2 H2D 108.0 . . ?
N2 C3 C4 110.2(6) . . ?
N2 C3 H3A 109.6 . . ?
N2 C3 H3B 109.6 . . ?
C4 C3 H3A 109.6 . . ?
C4 C3 H3B 109.6 . . ?
H3A C3 H3B 108.1 . . ?
C1 C5 H5A 109.5 . . ?
C1 C5 H5B 109.5 . . ?
C1 C5 H5C 109.5 . . ?
H5A C5 H5B 109.5 . . ?
H5A C5 H5C 109.5 . . ?
H5B C5 H5C 109.5 . . ?

loop_
_geom_bond_atom_site_label_1
_geom_bond_atom_site_label_2
_geom_bond_distance
_geom_bond_site_symmetry_2
_geom_bond_publ_flag
Pb1 I2 3.2435(4) . ?
Pb1 I2 3.2435(4) 2_665 ?
Pb1 I1 3.1906(5) 2_665 ?
Pb1 I1 3.1905(5) . ?
Pb1 I3 3.2489(4) 2_665 ?
Pb1 I3 3.2488(4) . ?
N1 H1A 0.8900 . ?
N1 H1B 0.8900 . ?
N1 C1 1.517(8) . ?
N1 C4 1.503(7) . ?
C1 H1 0.9800 . ?
C1 C2 1.527(9) . ?
C1 C5 1.496(9) . ?
N2 H2A 0.8900 . ?
N2 H2B 0.8900 . ?
N2 C2 1.478(9) . ?
N2 C3 1.483(9) . ?
C4 H4A 0.9700 . ?
C4 H4B 0.9700 . ?
C4 C3 1.507(10) . ?
C2 H2C 0.9700 . ?
C2 H2D 0.9700 . ?
C3 H3A 0.9700 . ?
C3 H3B 0.9700 . ?
C5 H5A 0.9600 . ?
C5 H5B 0.9600 . ?
C5 H5C 0.9600 . ?
